data_1564422
loop_
_publ_author_name
'Eremina, Julia A.'
'Lider, Elizaveta V.'
'Sukhikh, Taisiya S.'
'Klyushova, Lyubov S.'
'Perepechaeva, Maria L.'
'Sheven', Dmitriy G.'
'Berezin, Alexey S.'
'Grishanova, Alevtina Y.'
'Potkin, Vladimir I.'

_publ_section_title
;
 Water-soluble copper(II) complexes with
 4,5-dichloro-isothiazole-3-carboxylic acid and heterocyclic N-donor
 ligands: Synthesis, crystal structures, cytotoxicity, and DNA binding
 study
;
_journal_name_full 'Inorganica Chimica Acta'
_journal_page_first 119778
_journal_paper_doi 10.1016/j.ica.2020.119778
_journal_volume 510
_journal_year 2020
_chemical_formula_moiety 'C20 H12 Cl4 Cu N4 O4 S2'
_chemical_formula_sum 'C20 H12 Cl4 Cu N4 O4 S2'
_chemical_formula_weight 641.80
_space_group_crystal_system triclinic
_space_group_IT_number 2
_space_group_name_Hall '-P 1'
_space_group_name_H-M_alt 'P -1'
_atom_sites_solution_hydrogens geom
_atom_sites_solution_primary dual
_cell_angle_alpha 103.2830(10)
_cell_angle_beta 102.8400(10)
_cell_angle_gamma 104.336(2)
_cell_formula_units_Z 2
_cell_length_a 8.6656(3)
_cell_length_b 11.7200(4)
_cell_length_c 12.9228(3)
_cell_measurement_reflns_used 4167
_cell_measurement_temperature 150(2)
_cell_measurement_theta_max 27.31
_cell_measurement_theta_min 2.54
_cell_volume 1182.10(7)
_computing_molecular_graphics 'Olex2 (Dolomanov et al., 2009)'
_computing_publication_material 'Olex2 (Dolomanov et al., 2009)'
_computing_structure_refinement 'ShelXL (Sheldrick, 2015)'
_computing_structure_solution 'ShelXT (Sheldrick, 2015)'
_diffrn_ambient_temperature 150(2)
_diffrn_measured_fraction_theta_full 0.994
_diffrn_measured_fraction_theta_max 0.989
_diffrn_measurement_device_type 'Bruker APEX-II CCD'
_diffrn_measurement_method '\f and \w scans'
_diffrn_radiation_type MoK\a
_diffrn_radiation_wavelength 0.71073
_diffrn_reflns_av_R_equivalents 0.0385
_diffrn_reflns_av_unetI/netI 0.0489
_diffrn_reflns_Laue_measured_fraction_full 0.994
_diffrn_reflns_Laue_measured_fraction_max 0.989
_diffrn_reflns_limit_h_max 11
_diffrn_reflns_limit_h_min -11
_diffrn_reflns_limit_k_max 15
_diffrn_reflns_limit_k_min -15
_diffrn_reflns_limit_l_max 11
_diffrn_reflns_limit_l_min -16
_diffrn_reflns_number 14014
_diffrn_reflns_point_group_measured_fraction_full 0.994
_diffrn_reflns_point_group_measured_fraction_max 0.989
_diffrn_reflns_theta_full 25.242
_diffrn_reflns_theta_max 27.101
_diffrn_reflns_theta_min 2.119
_diffrn_standards_number 0
_exptl_absorpt_coefficient_mu 1.591
_exptl_absorpt_correction_T_max 0.7456
_exptl_absorpt_correction_T_min 0.5769
_exptl_absorpt_correction_type multi-scan
_exptl_absorpt_process_details
'SADABS-2012/1 (Bruker,2012) was used for absorption correction. wR2(int) was 0.0721 before and 0.0477 after correction. The Ratio of minimum to maximum transmission is 0.7737. The \l/2 correction factor is 0.0015.'
_exptl_crystal_colour blue
_exptl_crystal_colour_primary blue
_exptl_crystal_density_diffrn 1.803
_exptl_crystal_description plate
_exptl_crystal_F_000 642
_exptl_crystal_size_max 0.33
_exptl_crystal_size_mid 0.3
_exptl_crystal_size_min 0.07
_refine_diff_density_max 0.416
_refine_diff_density_min -0.359
_refine_diff_density_rms 0.076
_refine_ls_extinction_coef .
_refine_ls_extinction_method none
_refine_ls_goodness_of_fit_ref 1.023
_refine_ls_hydrogen_treatment constr
_refine_ls_matrix_type full
_refine_ls_number_parameters 318
_refine_ls_number_reflns 5160
_refine_ls_number_restraints 0
_refine_ls_restrained_S_all 1.023
_refine_ls_R_factor_all 0.0467
_refine_ls_R_factor_gt 0.0357
_refine_ls_shift/su_max 0.000
_refine_ls_shift/su_mean 0.000
_refine_ls_structure_factor_coef Fsqd
_refine_ls_weighting_details 'w=1/[\s^2^(Fo^2^)+(0.0188P)^2^+0.9617P] where P=(Fo^2^+2Fc^2^)/3'
_refine_ls_weighting_scheme calc
_refine_ls_wR_factor_gt 0.0693
_refine_ls_wR_factor_ref 0.0738
_reflns_Friedel_coverage 0.000
_reflns_Friedel_fraction_full .
_reflns_Friedel_fraction_max .
_reflns_number_gt 4296
_reflns_number_total 5160
_reflns_threshold_expression 'I > 2\s(I)'
_cod_data_source_file 3.cif
_cod_data_source_block lt12_1
_cod_original_cell_volume 1182.10(6)
_cod_database_code 1564422
_shelx_space_group_comment
;
The symmetry employed for this shelxl refinement is uniquely defined
by the following loop, which should always be used as a source of
symmetry information in preference to the above space-group names.
They are only intended as comments.
;
_shelx_estimated_absorpt_t_max 0.897
_shelx_estimated_absorpt_t_min 0.622
_olex2_refinement_description
;
1. Fixed Uiso
 At 1.2 times of:
  All C(H) groups
 At 1.5 times of:
  All C(H,H,H) groups
2.a Aromatic/amide H refined with riding coordinates:
 C30(H30), C31(H31), C32(H32), C34(H34), C37(H37), C39(H39)
2.b Idealised Me refined as rotating group:
 C40(H40A,H40B,H40C), C41(H41A,H41B,H41C)
;
_olex2_submission_special_instructions 'No special instructions were received'

loop_
_space_group_symop_operation_xyz
'x, y, z'
'-x, -y, -z'

loop_
_atom_site_label
_atom_site_type_symbol
_atom_site_fract_x
_atom_site_fract_y
_atom_site_fract_z
_atom_site_U_iso_or_equiv
_atom_site_adp_type
_atom_site_occupancy
_atom_site_site_symmetry_order
_atom_site_calc_flag
_atom_site_refinement_flags_posn
_atom_site_refinement_flags_adp
_atom_site_refinement_flags_occupancy
_atom_site_disorder_assembly
_atom_site_disorder_group
Cu1 Cu 0.34235(4) 0.35966(3) 0.66726(2) 0.01668(9) Uani 1 1 d . . . . .
Cl11 Cl -0.13838(8) 0.36038(6) 0.79061(5) 0.02605(15) Uani 1 1 d . . . . .
Cl12 Cl -0.24145(9) 0.56314(7) 0.97578(6) 0.03035(17) Uani 1 1 d . . . . .
Cl21 Cl 0.03748(11) 0.02166(7) 0.87876(7) 0.0423(2) Uani 1 1 d . . . . .
Cl22 Cl 0.40455(12) 0.10572(7) 1.06428(6) 0.0437(2) Uani 1 1 d . . . . .
S11 S 0.05290(9) 0.74060(6) 0.95270(6) 0.02635(16) Uani 1 1 d . . . . .
S21 S 0.51054(9) 0.25049(7) 0.91459(6) 0.02785(16) Uani 1 1 d . . . . .
O11 O 0.2804(2) 0.46606(16) 0.77955(14) 0.0208(4) Uani 1 1 d . . . . .
O12 O 0.1466(3) 0.5263(2) 0.64368(16) 0.0372(5) Uani 1 1 d . . . . .
O21 O 0.1287(2) 0.23336(16) 0.62544(14) 0.0239(4) Uani 1 1 d . . . . .
O22 O -0.0459(3) 0.0862(2) 0.66351(18) 0.0427(6) Uani 1 1 d . . . . .
N11 N 0.1639(3) 0.6989(2) 0.87051(18) 0.0242(5) Uani 1 1 d . . . . .
N21 N 0.3780(3) 0.24835(19) 0.80037(18) 0.0216(5) Uani 1 1 d . . . . .
N31 N 0.4176(2) 0.25999(18) 0.55263(16) 0.0162(4) Uani 1 1 d . . . . .
N32 N 0.5386(2) 0.49051(18) 0.66881(16) 0.0156(4) Uani 1 1 d . . . . .
C11 C 0.1818(3) 0.5191(2) 0.7385(2) 0.0216(6) Uani 1 1 d . . . . .
C12 C 0.1024(3) 0.5793(2) 0.8197(2) 0.0189(5) Uani 1 1 d . . . . .
C13 C -0.0387(3) 0.5157(2) 0.8458(2) 0.0190(5) Uani 1 1 d . . . . .
C14 C -0.0806(3) 0.5953(2) 0.9205(2) 0.0212(6) Uani 1 1 d . . . . .
C21 C 0.0894(3) 0.1632(2) 0.6841(2) 0.0247(6) Uani 1 1 d . . . . .
C22 C 0.2267(3) 0.1766(2) 0.7856(2) 0.0207(6) Uani 1 1 d . . . . .
C23 C 0.2132(4) 0.1182(2) 0.8699(2) 0.0250(6) Uani 1 1 d . . . . .
C24 C 0.3630(4) 0.1513(2) 0.9480(2) 0.0293(7) Uani 1 1 d . . . . .
C30 C 0.5850(3) 0.6107(2) 0.7255(2) 0.0186(5) Uani 1 1 d . . . . .
H30 H 0.524582 0.637251 0.774079 0.022 Uiso 1 1 calc R . . . .
C31 C 0.3437(3) 0.1411(2) 0.4945(2) 0.0197(5) Uani 1 1 d . . . . .
H31 H 0.241652 0.098350 0.503784 0.024 Uiso 1 1 calc R . . . .
C32 C 0.4100(3) 0.0783(2) 0.4218(2) 0.0223(6) Uani 1 1 d . . . . .
H32 H 0.353180 -0.005979 0.380649 0.027 Uiso 1 1 calc R . . . .
C33 C 0.5603(3) 0.1386(2) 0.4086(2) 0.0215(6) Uani 1 1 d . . . . .
C34 C 0.6355(3) 0.2625(2) 0.4676(2) 0.0197(5) Uani 1 1 d . . . . .
H34 H 0.737723 0.306869 0.459629 0.024 Uiso 1 1 calc R . . . .
C35 C 0.5616(3) 0.3213(2) 0.53783(19) 0.0152(5) Uani 1 1 d . . . . .
C36 C 0.6258(3) 0.4545(2) 0.59989(19) 0.0151(5) Uani 1 1 d . . . . .
C37 C 0.7595(3) 0.5365(2) 0.58742(19) 0.0158(5) Uani 1 1 d . . . . .
H37 H 0.818494 0.507740 0.538689 0.019 Uiso 1 1 calc R . . . .
C38 C 0.8081(3) 0.6609(2) 0.64585(19) 0.0169(5) Uani 1 1 d . . . . .
C39 C 0.7173(3) 0.6974(2) 0.7159(2) 0.0182(5) Uani 1 1 d . . . . .
H39 H 0.746165 0.781856 0.757132 0.022 Uiso 1 1 calc R . . . .
C40 C 0.6389(4) 0.0710(3) 0.3322(3) 0.0355(7) Uani 1 1 d . . . . .
H40A H 0.663953 0.116560 0.279985 0.053 Uiso 1 1 calc GR . . . .
H40B H 0.561555 -0.011915 0.290618 0.053 Uiso 1 1 calc GR . . . .
H40C H 0.742297 0.064553 0.376347 0.053 Uiso 1 1 calc GR . . . .
C41 C 0.9545(3) 0.7505(2) 0.6345(2) 0.0211(6) Uani 1 1 d . . . . .
H41A H 1.057685 0.743822 0.678634 0.032 Uiso 1 1 calc GR . . . .
H41B H 0.950074 0.834631 0.661236 0.032 Uiso 1 1 calc GR . . . .
H41C H 0.951775 0.732003 0.556047 0.032 Uiso 1 1 calc GR . . . .

loop_
_atom_site_aniso_label
_atom_site_aniso_U_11
_atom_site_aniso_U_22
_atom_site_aniso_U_33
_atom_site_aniso_U_23
_atom_site_aniso_U_13
_atom_site_aniso_U_12
Cu1 0.01389(16) 0.02030(17) 0.01811(17) 0.00694(13) 0.00871(13) 0.00467(12)
Cl11 0.0290(4) 0.0247(3) 0.0264(3) 0.0095(3) 0.0103(3) 0.0083(3)
Cl12 0.0316(4) 0.0443(4) 0.0307(4) 0.0177(3) 0.0219(3) 0.0216(3)
Cl21 0.0591(5) 0.0241(4) 0.0431(5) 0.0065(3) 0.0371(4) -0.0042(4)
Cl22 0.0785(6) 0.0406(4) 0.0312(4) 0.0221(3) 0.0298(4) 0.0295(4)
S11 0.0339(4) 0.0261(4) 0.0228(4) 0.0058(3) 0.0117(3) 0.0143(3)
S21 0.0305(4) 0.0315(4) 0.0258(4) 0.0135(3) 0.0097(3) 0.0113(3)
O11 0.0216(10) 0.0261(10) 0.0209(9) 0.0100(8) 0.0110(8) 0.0110(8)
O12 0.0459(13) 0.0637(15) 0.0234(11) 0.0230(10) 0.0205(10) 0.0361(12)
O21 0.0169(9) 0.0299(10) 0.0220(10) 0.0062(8) 0.0082(8) 0.0017(8)
O22 0.0247(12) 0.0402(13) 0.0482(14) 0.0108(11) 0.0093(10) -0.0121(10)
N11 0.0258(13) 0.0282(13) 0.0225(12) 0.0093(10) 0.0102(10) 0.0108(10)
N21 0.0212(12) 0.0207(11) 0.0250(12) 0.0089(9) 0.0101(10) 0.0057(9)
N31 0.0137(11) 0.0189(11) 0.0177(11) 0.0072(9) 0.0070(9) 0.0045(9)
N32 0.0142(11) 0.0195(11) 0.0152(10) 0.0061(8) 0.0066(9) 0.0063(9)
C11 0.0193(14) 0.0282(14) 0.0217(14) 0.0097(11) 0.0115(11) 0.0083(11)
C12 0.0195(13) 0.0272(14) 0.0159(13) 0.0110(11) 0.0077(11) 0.0113(11)
C13 0.0215(14) 0.0236(14) 0.0177(13) 0.0098(11) 0.0078(11) 0.0117(11)
C14 0.0251(14) 0.0322(15) 0.0164(13) 0.0131(11) 0.0107(11) 0.0170(12)
C21 0.0205(14) 0.0215(14) 0.0284(15) 0.0007(11) 0.0127(12) 0.0014(11)
C22 0.0256(15) 0.0128(12) 0.0243(14) 0.0021(10) 0.0154(12) 0.0029(11)
C23 0.0398(17) 0.0121(12) 0.0257(15) 0.0025(11) 0.0224(14) 0.0040(12)
C24 0.053(2) 0.0212(14) 0.0264(15) 0.0114(12) 0.0249(15) 0.0173(14)
C30 0.0190(13) 0.0203(13) 0.0173(13) 0.0029(10) 0.0069(11) 0.0087(11)
C31 0.0158(13) 0.0179(13) 0.0241(14) 0.0072(11) 0.0065(11) 0.0017(10)
C32 0.0204(14) 0.0156(13) 0.0271(14) 0.0032(11) 0.0067(12) 0.0022(11)
C33 0.0201(14) 0.0184(13) 0.0244(14) 0.0027(11) 0.0070(11) 0.0064(11)
C34 0.0161(13) 0.0201(13) 0.0225(13) 0.0056(11) 0.0080(11) 0.0039(11)
C35 0.0131(12) 0.0181(12) 0.0130(12) 0.0059(10) 0.0028(10) 0.0025(10)
C36 0.0141(12) 0.0183(12) 0.0126(12) 0.0044(10) 0.0026(10) 0.0057(10)
C37 0.0154(12) 0.0175(12) 0.0151(12) 0.0053(10) 0.0057(10) 0.0046(10)
C38 0.0147(13) 0.0211(13) 0.0143(12) 0.0084(10) 0.0020(10) 0.0039(10)
C39 0.0187(13) 0.0174(13) 0.0172(13) 0.0040(10) 0.0048(11) 0.0051(10)
C40 0.0301(17) 0.0219(15) 0.0491(19) -0.0038(13) 0.0234(15) 0.0017(13)
C41 0.0188(14) 0.0207(13) 0.0217(14) 0.0065(11) 0.0061(11) 0.0023(11)

loop_
_atom_type_symbol
_atom_type_description
_atom_type_scat_dispersion_real
_atom_type_scat_dispersion_imag
_atom_type_scat_source
C C 0.0033 0.0016 'International Tables Vol C Tables 4.2.6.8 and 6.1.1.4'
H H 0.0000 0.0000 'International Tables Vol C Tables 4.2.6.8 and 6.1.1.4'
Cl Cl 0.1484 0.1585 'International Tables Vol C Tables 4.2.6.8 and 6.1.1.4'
Cu Cu 0.3201 1.2651 'International Tables Vol C Tables 4.2.6.8 and 6.1.1.4'
N N 0.0061 0.0033 'International Tables Vol C Tables 4.2.6.8 and 6.1.1.4'
O O 0.0106 0.0060 'International Tables Vol C Tables 4.2.6.8 and 6.1.1.4'
S S 0.1246 0.1234 'International Tables Vol C Tables 4.2.6.8 and 6.1.1.4'

loop_
_geom_angle_atom_site_label_1
_geom_angle_atom_site_label_2
_geom_angle_atom_site_label_3
_geom_angle
_geom_angle_site_symmetry_1
_geom_angle_site_symmetry_3
O11 Cu1 N21 84.08(7) . .
O11 Cu1 N31 176.33(8) . .
O11 Cu1 N32 95.29(8) . .
O21 Cu1 O11 91.22(7) . .
O21 Cu1 N21 76.13(7) . .
O21 Cu1 N31 92.28(8) . .
O21 Cu1 N32 164.58(8) . .
N31 Cu1 N21 97.82(8) . .
N32 Cu1 N21 118.41(8) . .
N32 Cu1 N31 81.05(8) . .
N11 S11 C14 94.47(12) . .
N21 S21 C24 93.66(13) . .
C11 O11 Cu1 113.05(15) . .
C21 O21 Cu1 123.50(18) . .
C12 N11 S11 109.81(17) . .
S21 N21 Cu1 142.23(12) . .
C22 N21 Cu1 104.56(17) . .
C22 N21 S21 111.54(17) . .
C31 N31 Cu1 126.46(16) . .
C31 N31 C35 118.7(2) . .
C35 N31 Cu1 114.75(16) . .
C30 N32 Cu1 126.25(16) . .
C30 N32 C36 117.9(2) . .
C36 N32 Cu1 115.67(16) . .
O11 C11 C12 113.9(2) . .
O12 C11 O11 127.5(2) . .
O12 C11 C12 118.6(2) . .
N11 C12 C11 119.7(2) . .
N11 C12 C13 115.7(2) . .
C13 C12 C11 124.6(2) . .
C12 C13 Cl11 123.87(19) . .
C14 C13 Cl11 125.7(2) . .
C14 C13 C12 110.5(2) . .
S11 C14 Cl12 122.57(15) . .
C13 C14 Cl12 127.9(2) . .
C13 C14 S11 109.57(19) . .
O21 C21 C22 115.7(2) . .
O22 C21 O21 125.7(3) . .
O22 C21 C22 118.5(2) . .
N21 C22 C21 118.6(2) . .
N21 C22 C23 114.2(2) . .
C23 C22 C21 127.2(2) . .
C22 C23 Cl21 127.0(2) . .
C24 C23 Cl21 122.2(2) . .
C24 C23 C22 110.8(2) . .
Cl22 C24 S21 123.2(2) . .
C23 C24 Cl22 126.9(2) . .
C23 C24 S21 109.8(2) . .
N32 C30 C39 122.5(2) . .
N31 C31 C32 122.3(2) . .
C31 C32 C33 119.7(2) . .
C32 C33 C40 120.9(2) . .
C34 C33 C32 117.9(2) . .
C34 C33 C40 121.2(2) . .
C35 C34 C33 119.8(2) . .
N31 C35 C34 121.5(2) . .
N31 C35 C36 114.1(2) . .
C34 C35 C36 124.4(2) . .
N32 C36 C35 114.0(2) . .
N32 C36 C37 122.2(2) . .
C37 C36 C35 123.7(2) . .
C36 C37 C38 120.1(2) . .
C37 C38 C39 117.4(2) . .
C37 C38 C41 120.7(2) . .
C39 C38 C41 122.0(2) . .
C30 C39 C38 119.9(2) . .

loop_
_geom_bond_atom_site_label_1
_geom_bond_atom_site_label_2
_geom_bond_distance
_geom_bond_site_symmetry_2
Cu1 O11 1.9480(17) .
Cu1 O21 1.9343(17) .
Cu1 N21 2.398(2) .
Cu1 N31 1.9988(19) .
Cu1 N32 1.9808(19) .
Cl11 C13 1.709(3) .
Cl12 C14 1.703(2) .
Cl21 C23 1.701(3) .
Cl22 C24 1.702(3) .
S11 N11 1.656(2) .
S11 C14 1.702(3) .
S21 N21 1.647(2) .
S21 C24 1.706(3) .
O11 C11 1.269(3) .
O12 C11 1.223(3) .
O21 C21 1.276(3) .
O22 C21 1.219(3) .
N11 C12 1.316(3) .
N21 C22 1.316(3) .
N31 C31 1.334(3) .
N31 C35 1.355(3) .
N32 C30 1.341(3) .
N32 C36 1.352(3) .
C11 C12 1.514(3) .
C12 C13 1.418(3) .
C13 C14 1.358(3) .
C21 C22 1.510(4) .
C22 C23 1.424(4) .
C23 C24 1.358(4) .
C30 C39 1.381(3) .
C31 C32 1.374(3) .
C32 C33 1.386(3) .
C33 C34 1.385(3) .
C33 C40 1.507(3) .
C34 C35 1.378(3) .
C35 C36 1.478(3) .
C36 C37 1.376(3) .
C37 C38 1.387(3) .
C38 C39 1.388(3) .
C38 C41 1.492(3) .
